data_1549810
loop_
_publ_author_name
'Tao, Xin'
'Daniliuc, Constantin G.'
'Knitsch, Robert'
'Hansen, Michael Ryan'
'Eckert, Hellmut'
'L\"ubbesmeyer, Maximilian'
'Studer, Armido'
'Kehr, Gerald'
'Erker, Gerhard'

_publ_section_title
;
 The special role of B(C<sub>6</sub>F<sub>5</sub>)<sub>3</sub> in the
 single electron reduction of quinones by radicals.
;
_journal_issue 41
_journal_name_full 'Chemical science'
_journal_page_first 8011
_journal_page_last 8018
_journal_paper_doi 10.1039/c8sc03005g
_journal_volume 9
_journal_year 2018
_chemical_formula_sum 'C71 H40 B2 Cl2 F30 Fe O2'
_chemical_formula_weight 1643.40
_space_group_crystal_system monoclinic
_space_group_IT_number 4
_space_group_name_Hall 'P 2yb'
_space_group_name_H-M_alt 'P 1 21 1'
_symmetry_space_group_name_Hall 'P 2yb'
_symmetry_space_group_name_H-M 'P 1 21 1'
_atom_sites_solution_hydrogens geom
_audit_update_record
;
2018-02-08 deposited with the CCDC.
2018-08-20 downloaded from the CCDC.
;
_cell_angle_alpha 90
_cell_angle_beta 100.362(2)
_cell_angle_gamma 90
_cell_formula_units_Z 2
_cell_length_a 12.6071(3)
_cell_length_b 13.6253(4)
_cell_length_c 20.3659(6)
_cell_measurement_reflns_used 9852
_cell_measurement_temperature 100.(2)
_cell_measurement_theta_max 68.2073
_cell_measurement_theta_min 3.5640
_cell_volume 3441.31(17)
_computing_cell_refinement 'SAINT V8.37A (Bruker AXS Inc., 2015)'
_computing_data_collection
;

APEX3 v2016.1-0 (Bruker AXS Inc., 2016)
;
_computing_data_reduction 'SAINT V8.37A (Bruker AXS Inc., 2015)'
_computing_molecular_graphics 'XP (Sheldrick, 2014)'
_computing_publication_material 'SHELXL-2014/7 (Sheldrick, 2014)'
_computing_structure_refinement 'SHELXL-2014/7 (Sheldrick, 2014)'
_computing_structure_solution 'SHELXL-2014/7 (Sheldrick, 2014)'
_diffrn_ambient_temperature 100.(2)
_diffrn_detector_area_resol_mean 10.4167
_diffrn_measured_fraction_theta_full 0.999
_diffrn_measured_fraction_theta_max 0.999
_diffrn_measurement_device_type 'Bruker D8 Venture PHOTON 100 CMOS'
_diffrn_measurement_method 'omega and phi scans'
_diffrn_radiation_monochromator 'MX mirror'
_diffrn_radiation_type 'Cu K\a'
_diffrn_radiation_wavelength 1.54178
_diffrn_reflns_av_R_equivalents 0.0931
_diffrn_reflns_av_unetI/netI 0.0823
_diffrn_reflns_limit_h_max 14
_diffrn_reflns_limit_h_min -14
_diffrn_reflns_limit_k_max 16
_diffrn_reflns_limit_k_min -16
_diffrn_reflns_limit_l_max 24
_diffrn_reflns_limit_l_min -23
_diffrn_reflns_number 54819
_diffrn_reflns_theta_full 66.59
_diffrn_reflns_theta_max 66.59
_diffrn_reflns_theta_min 3.56
_diffrn_source 'Cu ImS'
_diffrn_source_type 'micro focus tube'
_exptl_absorpt_coefficient_mu 3.634
_exptl_absorpt_correction_T_max 0.78
_exptl_absorpt_correction_T_min 0.60
_exptl_absorpt_correction_type multi-scan
_exptl_absorpt_process_details
;
Bruker AXS (2014). SADABS, Version 2014/5, Bruker AXS Inc., Madison, Wisconsin,
USA.
;
_exptl_crystal_colour 'pale orange'
_exptl_crystal_density_diffrn 1.586
_exptl_crystal_density_method 'not measured'
_exptl_crystal_description prism
_exptl_crystal_F_000 1644
_exptl_crystal_size_max 0.248
_exptl_crystal_size_mid 0.121
_exptl_crystal_size_min 0.072
_refine_diff_density_max 0.601
_refine_diff_density_min -0.312
_refine_ls_abs_structure_details
;

Flack x determined using 3458 quotients [(I+)-(I-)]/[(I+)+(I-)]
(Parsons, Flack and Wagner, Acta Cryst. B69 (2013) 249-259).
;
_refine_ls_abs_structure_Flack 0.090(3)
_refine_ls_extinction_method none
_refine_ls_goodness_of_fit_ref 1.027
_refine_ls_hydrogen_treatment constr
_refine_ls_matrix_type full
_refine_ls_number_parameters 1011
_refine_ls_number_reflns 11948
_refine_ls_number_restraints 62
_refine_ls_restrained_S_all 1.029
_refine_ls_R_factor_all 0.0681
_refine_ls_R_factor_gt 0.0492
_refine_ls_shift/su_max 0.000
_refine_ls_shift/su_mean 0.000
_refine_ls_structure_factor_coef Fsqd
_refine_ls_weighting_details 'w=1/[\s^2^(Fo^2^)+(0.0159P)^2^+1.3798P] where P=(Fo^2^+2Fc^2^)/3'
_refine_ls_weighting_scheme calc
_refine_ls_wR_factor_gt 0.0911
_refine_ls_wR_factor_ref 0.0969
_reflns_number_gt 9709
_reflns_number_total 11948
_reflns_threshold_expression 'I > 2\s(I)'
_cod_data_source_file c8sc03005g2.cif
_cod_data_source_block erk8997
_cod_depositor_comments 'Adding full bibliography for 1549806--1549816.cif.'
_cod_database_code 1549810

loop_
_space_group_symop_operation_xyz
'x, y, z'
'-x, y+1/2, -z'

loop_
_atom_site_type_symbol
_atom_site_label
_atom_site_fract_x
_atom_site_fract_y
_atom_site_fract_z
_atom_site_U_iso_or_equiv
_atom_site_adp_type
_atom_site_calc_flag
_atom_site_refinement_flags_adp
_atom_site_refinement_flags_occupancy
_atom_site_refinement_flags_posn
_atom_site_occupancy
_atom_site_disorder_assembly
_atom_site_disorder_group
Fe Fe1 0.99192(7) 0.82430(7) 0.23842(5) 0.0225(2) Uani d . . . 1.0 . .
O O1 0.4479(3) 0.4329(2) 0.30635(17) 0.0183(8) Uani d . . . 1.0 . .
O O2 0.5057(3) 0.4436(2) 0.19333(18) 0.0203(8) Uani d . . . 1.0 . .
B B1 0.4745(5) 0.3879(5) 0.3759(3) 0.0188(14) Uani d . . . 1.0 . .
B B2 0.4936(5) 0.4066(5) 0.1218(3) 0.0198(14) Uani d . . . 1.0 . .
C C1 1.1046(5) 0.7332(5) 0.2958(4) 0.0414(18) Uani d . . . 1.0 . .
C C2 1.0946(5) 0.8223(5) 0.3319(3) 0.0336(15) Uani d . . . 1.0 . .
C C3 1.1231(5) 0.9008(5) 0.2935(3) 0.0301(14) Uani d . . . 1.0 . .
C C4 1.1527(5) 0.8622(5) 0.2344(3) 0.0339(16) Uani d . . . 1.0 . .
C C5 1.1418(5) 0.7598(5) 0.2362(4) 0.0391(17) Uani d . . . 1.0 . .
C C6 1.0847(7) 0.6320(6) 0.3203(6) 0.081(3) Uani d . . . 1.0 . .
H H6A 1.0683 0.5871 0.2822 0.121 Uiso calc U . R 1.0 . .
H H6B 1.0236 0.6338 0.344 0.121 Uiso calc U . R 1.0 . .
H H6C 1.1492 0.6091 0.3507 0.121 Uiso calc U . R 1.0 . .
C C7 1.0633(6) 0.8305(8) 0.3997(4) 0.066(2) Uani d . . . 1.0 . .
H H7A 1.0285 0.894 0.4036 0.099 Uiso calc U . R 1.0 . .
H H7B 1.1279 0.8252 0.4344 0.099 Uiso calc U . R 1.0 . .
H H7C 1.013 0.7775 0.4053 0.099 Uiso calc U . R 1.0 . .
C C8 1.1275(6) 1.0077(5) 0.3126(4) 0.056(2) Uani d . . . 1.0 . .
H H8A 1.0723 1.0215 0.3396 0.084 Uiso calc U . R 1.0 . .
H H8B 1.1143 1.0481 0.2722 0.084 Uiso calc U . R 1.0 . .
H H8C 1.1989 1.023 0.3385 0.084 Uiso calc U . R 1.0 . .
C C9 1.1917(6) 0.9180(7) 0.1799(4) 0.062(2) Uani d . . . 1.0 . .
H H9A 1.2707 0.9204 0.1891 0.092 Uiso calc U . R 1.0 . .
H H9B 1.1629 0.985 0.178 0.092 Uiso calc U . R 1.0 . .
H H9C 1.1671 0.8852 0.1371 0.092 Uiso calc U . R 1.0 . .
C C10 1.1704(6) 0.6876(7) 0.1856(5) 0.079(3) Uani d . . . 1.0 . .
H H10A 1.1407 0.7106 0.1404 0.118 Uiso calc U . R 1.0 . .
H H10B 1.14 0.6231 0.1927 0.118 Uiso calc U . R 1.0 . .
H H10C 1.249 0.6823 0.1908 0.118 Uiso calc U . R 1.0 . .
C C11 0.8359(5) 0.8692(4) 0.2469(3) 0.0273(14) Uani d . . . 1.0 . .
C C12 0.8694(5) 0.9189(4) 0.1926(3) 0.0266(13) Uani d . . . 1.0 . .
C C13 0.8918(5) 0.8481(4) 0.1462(3) 0.0282(14) Uani d . . . 1.0 . .
C C14 0.8722(5) 0.7521(4) 0.1710(3) 0.0291(14) Uani d . . . 1.0 . .
C C15 0.8380(5) 0.7658(4) 0.2332(3) 0.0314(15) Uani d . . . 1.0 . .
C C16 0.8011(5) 0.9162(5) 0.3062(3) 0.0378(16) Uani d . . . 1.0 . .
H H16A 0.8349 0.9809 0.3141 0.057 Uiso calc U . R 1.0 . .
H H16B 0.8231 0.8748 0.3457 0.057 Uiso calc U . R 1.0 . .
H H16C 0.7225 0.9236 0.2976 0.057 Uiso calc U . R 1.0 . .
C C17 0.8761(6) 1.0279(5) 0.1857(3) 0.0409(17) Uani d . . . 1.0 . .
H H17A 0.9265 1.044 0.1558 0.061 Uiso calc U . R 1.0 . .
H H17B 0.9017 1.0572 0.2297 0.061 Uiso calc U . R 1.0 . .
H H17C 0.8046 1.0541 0.1671 0.061 Uiso calc U . R 1.0 . .
C C18 0.9244(6) 0.8679(5) 0.0800(3) 0.0394(16) Uani d . . . 1.0 . .
H H18A 0.8597 0.8746 0.0456 0.059 Uiso calc U . R 1.0 . .
H H18B 0.9682 0.8132 0.0686 0.059 Uiso calc U . R 1.0 . .
H H18C 0.9664 0.9287 0.0828 0.059 Uiso calc U . R 1.0 . .
C C19 0.8826(5) 0.6564(5) 0.1369(4) 0.0401(17) Uani d . . . 1.0 . .
H H19A 0.8972 0.6041 0.1703 0.06 Uiso calc U . R 1.0 . .
H H19B 0.9421 0.6603 0.1119 0.06 Uiso calc U . R 1.0 . .
H H19C 0.8153 0.6421 0.106 0.06 Uiso calc U . R 1.0 . .
C C20 0.8035(5) 0.6872(5) 0.2769(3) 0.0377(16) Uani d . . . 1.0 . .
H H20A 0.7248 0.6804 0.267 0.057 Uiso calc U . R 1.0 . .
H H20B 0.8263 0.7053 0.3239 0.057 Uiso calc U . R 1.0 . .
H H20C 0.8369 0.6246 0.2683 0.057 Uiso calc U . R 1.0 . .
C C41 0.4586(4) 0.5221(4) 0.2847(3) 0.0164(11) Uani d . . . 1.0 . .
C C42 0.4310(4) 0.6106(4) 0.3161(3) 0.0201(12) Uani d . . . 1.0 . .
C C43 0.3857(4) 0.6086(4) 0.3743(3) 0.0246(13) Uani d . . . 1.0 . .
H H43 0.3773 0.5473 0.3949 0.03 Uiso calc U . R 1.0 . .
C C44 0.3531(5) 0.6932(4) 0.4026(3) 0.0253(13) Uani d . . . 1.0 . .
H H44 0.3227 0.6898 0.442 0.03 Uiso calc U . R 1.0 . .
C C45 0.3651(5) 0.7823(4) 0.3730(3) 0.0264(13) Uani d . . . 1.0 . .
H H45 0.3426 0.8407 0.3919 0.032 Uiso calc U . R 1.0 . .
C C46 0.4097(4) 0.7874(4) 0.3161(3) 0.0241(13) Uani d . . . 1.0 . .
H H46 0.4161 0.8495 0.2959 0.029 Uiso calc U . R 1.0 . .
C C47 0.4457(4) 0.7036(4) 0.2873(3) 0.0196(12) Uani d . . . 1.0 . .
C C48 0.4965(4) 0.7090(4) 0.2284(3) 0.0181(11) Uani d . . . 1.0 . .
C C49 0.5281(5) 0.7995(4) 0.2048(3) 0.0250(13) Uani d . . . 1.0 . .
H H49 0.5144 0.8581 0.2271 0.03 Uiso calc U . R 1.0 . .
C C50 0.5785(5) 0.8050(4) 0.1500(3) 0.0264(13) Uani d . . . 1.0 . .
H H50 0.5989 0.8671 0.1349 0.032 Uiso calc U . R 1.0 . .
C C51 0.5997(4) 0.7200(4) 0.1167(3) 0.0228(13) Uani d . . . 1.0 . .
H H51 0.6339 0.7235 0.0789 0.027 Uiso calc U . R 1.0 . .
C C52 0.5700(4) 0.6302(4) 0.1396(3) 0.0202(12) Uani d . . . 1.0 . .
H H52 0.5854 0.5722 0.1172 0.024 Uiso calc U . R 1.0 . .
C C53 0.5183(4) 0.6220(4) 0.1943(3) 0.0181(11) Uani d . . . 1.0 . .
C C54 0.4940(4) 0.5280(4) 0.2205(3) 0.0175(11) Uani d . . . 1.0 . .
C C61 0.5090(5) 0.2733(4) 0.3649(3) 0.0199(12) Uani d . . . 1.0 . .
C C62 0.5957(5) 0.2243(4) 0.4016(3) 0.0217(13) Uani d . . . 1.0 . .
F F62 0.6706(3) 0.2732(2) 0.44735(16) 0.0294(8) Uani d . . . 1.0 . .
C C63 0.6152(5) 0.1246(4) 0.3970(3) 0.0300(15) Uani d . . . 1.0 . .
F F63 0.7008(3) 0.0830(2) 0.43600(19) 0.0400(9) Uani d . . . 1.0 . .
C C64 0.5446(5) 0.0696(4) 0.3540(3) 0.0279(15) Uani d . . . 1.0 . .
F F64 0.5607(3) -0.0282(2) 0.3497(2) 0.0412(10) Uani d . . . 1.0 . .
C C65 0.4570(5) 0.1135(4) 0.3158(3) 0.0269(14) Uani d . . . 1.0 . .
F F65 0.3852(3) 0.0576(2) 0.27460(17) 0.0342(9) Uani d . . . 1.0 . .
C C66 0.4416(5) 0.2131(4) 0.3213(3) 0.0227(13) Uani d . . . 1.0 . .
F F66 0.3507(3) 0.2506(2) 0.28393(17) 0.0288(8) Uani d . . . 1.0 . .
C C71 0.3653(5) 0.3758(4) 0.4098(3) 0.0221(13) Uani d . . . 1.0 . .
C C72 0.3743(5) 0.3349(4) 0.4726(3) 0.0257(13) Uani d . . . 1.0 . .
F F72 0.4730(3) 0.3063(2) 0.50506(15) 0.0314(8) Uani d . . . 1.0 . .
C C73 0.2899(5) 0.3217(5) 0.5063(3) 0.0347(15) Uani d . . . 1.0 . .
F F73 0.3055(3) 0.2836(3) 0.56804(18) 0.0465(10) Uani d . . . 1.0 . .
C C74 0.1888(6) 0.3496(5) 0.4755(3) 0.0380(17) Uani d . . . 1.0 . .
F F74 0.1039(3) 0.3390(3) 0.5071(2) 0.0591(12) Uani d . . . 1.0 . .
C C75 0.1731(5) 0.3866(5) 0.4116(4) 0.0363(16) Uani d . . . 1.0 . .
F F75 0.0731(3) 0.4126(3) 0.3806(2) 0.0499(10) Uani d . . . 1.0 . .
C C76 0.2610(5) 0.3976(4) 0.3799(3) 0.0273(14) Uani d . . . 1.0 . .
F F76 0.2385(3) 0.4345(2) 0.31724(16) 0.0311(8) Uani d . . . 1.0 . .
C C81 0.5731(5) 0.4538(4) 0.4177(3) 0.0204(12) Uani d . . . 1.0 . .
C C82 0.5755(5) 0.5052(4) 0.4763(3) 0.0242(13) Uani d . . . 1.0 . .
F F82 0.4890(3) 0.5063(2) 0.50744(16) 0.0301(8) Uani d . . . 1.0 . .
C C83 0.6630(5) 0.5577(4) 0.5081(3) 0.0303(15) Uani d . . . 1.0 . .
F F83 0.6597(3) 0.6064(3) 0.56476(18) 0.0430(10) Uani d . . . 1.0 . .
C C84 0.7541(5) 0.5622(5) 0.4800(3) 0.0342(15) Uani d . . . 1.0 . .
F F84 0.8396(3) 0.6150(3) 0.5097(2) 0.0563(11) Uani d . . . 1.0 . .
C C85 0.7573(5) 0.5140(4) 0.4208(3) 0.0312(15) Uani d . . . 1.0 . .
F F85 0.8457(3) 0.5175(3) 0.39409(19) 0.0416(9) Uani d . . . 1.0 . .
C C86 0.6665(5) 0.4621(4) 0.3915(3) 0.0224(13) Uani d . . . 1.0 . .
F F86 0.6754(3) 0.4150(2) 0.33419(15) 0.0279(7) Uani d . . . 1.0 . .
C C91 0.4572(4) 0.2907(4) 0.1239(3) 0.0198(12) Uani d . . . 1.0 . .
C C92 0.5221(5) 0.2269(4) 0.1671(3) 0.0242(14) Uani d . . . 1.0 . .
F F92 0.6086(3) 0.2625(2) 0.20959(16) 0.0303(8) Uani d . . . 1.0 . .
C C93 0.5100(5) 0.1259(4) 0.1673(3) 0.0269(14) Uani d . . . 1.0 . .
F F93 0.5791(3) 0.0677(2) 0.20729(18) 0.0350(9) Uani d . . . 1.0 . .
C C94 0.4247(5) 0.0840(4) 0.1239(3) 0.0283(15) Uani d . . . 1.0 . .
F F94 0.4115(3) -0.0136(2) 0.12299(19) 0.0374(9) Uani d . . . 1.0 . .
C C95 0.3584(5) 0.1430(4) 0.0810(3) 0.0252(14) Uani d . . . 1.0 . .
F F95 0.2768(3) 0.1026(2) 0.03604(19) 0.0382(9) Uani d . . . 1.0 . .
C C96 0.3756(5) 0.2432(4) 0.0812(3) 0.0241(13) Uani d . . . 1.0 . .
F F96 0.3073(3) 0.2943(2) 0.03385(16) 0.0273(8) Uani d . . . 1.0 . .
C C101 0.6095(5) 0.4006(4) 0.0953(3) 0.0211(12) Uani d . . . 1.0 . .
C C102 0.6119(5) 0.3623(4) 0.0327(3) 0.0232(13) Uani d . . . 1.0 . .
F F102 0.5174(3) 0.3387(2) -0.00703(15) 0.0275(7) Uani d . . . 1.0 . .
C C103 0.7041(6) 0.3473(4) 0.0074(3) 0.0311(16) Uani d . . . 1.0 . .
F F103 0.7000(3) 0.3089(3) -0.05405(18) 0.0439(10) Uani d . . . 1.0 . .
C C104 0.8030(5) 0.3688(4) 0.0463(4) 0.0369(17) Uani d . . . 1.0 . .
F F104 0.8935(3) 0.3550(3) 0.0217(3) 0.0577(13) Uani d . . . 1.0 . .
C C105 0.8057(5) 0.4043(4) 0.1093(4) 0.0354(16) Uani d . . . 1.0 . .
F F105 0.9013(3) 0.4251(3) 0.1477(2) 0.0517(11) Uani d . . . 1.0 . .
C C106 0.7103(5) 0.4195(4) 0.1329(3) 0.0258(13) Uani d . . . 1.0 . .
F F106 0.7220(3) 0.4565(2) 0.19534(17) 0.0339(8) Uani d . . . 1.0 . .
C C111 0.3970(4) 0.4742(4) 0.0774(3) 0.0180(12) Uani d . . . 1.0 . .
C C112 0.2972(5) 0.4761(4) 0.0963(3) 0.0214(13) Uani d . . . 1.0 . .
F F112 0.2806(3) 0.4241(2) 0.15003(16) 0.0279(8) Uani d . . . 1.0 . .
C C113 0.2086(4) 0.5258(4) 0.0623(3) 0.0243(13) Uani d . . . 1.0 . .
F F113 0.1119(3) 0.5200(2) 0.08122(18) 0.0347(8) Uani d . . . 1.0 . .
C C114 0.2191(5) 0.5808(4) 0.0071(3) 0.0267(14) Uani d . . . 1.0 . .
F F114 0.1351(3) 0.6313(3) -0.02638(19) 0.0381(9) Uani d . . . 1.0 . .
C C115 0.3175(5) 0.5830(4) -0.0130(3) 0.0238(13) Uani d . . . 1.0 . .
F F115 0.3306(3) 0.6374(2) -0.06648(17) 0.0333(8) Uani d . . . 1.0 . .
C C116 0.4034(4) 0.5306(4) 0.0220(3) 0.0191(12) Uani d . . . 1.0 . .
F F116 0.4975(3) 0.5389(2) -0.00115(15) 0.0235(7) Uani d . . . 1.0 . .
C C121 0.121(3) 0.285(2) 0.1957(14) 0.062(9) Uani d U P D 0.57(5) A 1
H H10D 0.1945 0.2783 0.2223 0.074 Uiso calc U P R 0.57(5) A 1
H H10E 0.1115 0.3537 0.18 0.074 Uiso calc U P R 0.57(5) A 1
Cl Cl1 0.0247(17) 0.2575(7) 0.2466(7) 0.065(3) Uani d U P D 0.57(5) A 1
Cl Cl2 0.1063(4) 0.2049(5) 0.1257(3) 0.044(3) Uani d U P D 0.57(5) A 1
C C122 0.113(2) 0.2958(18) 0.1877(12) 0.020(5) Uani d U P D 0.43(5) A 2
H H11A 0.0756 0.3565 0.1695 0.024 Uiso calc U P R 0.43(5) A 2
H H11B 0.1897 0.3121 0.2038 0.024 Uiso calc U P R 0.43(5) A 2
Cl Cl1A 0.055(3) 0.2537(14) 0.2554(11) 0.083(5) Uani d U P D 0.43(5) A 2
Cl Cl2A 0.1035(15) 0.2077(14) 0.1240(9) 0.147(12) Uani d U P D 0.43(5) A 2

loop_
_atom_site_aniso_label
_atom_site_aniso_U_11
_atom_site_aniso_U_22
_atom_site_aniso_U_33
_atom_site_aniso_U_12
_atom_site_aniso_U_13
_atom_site_aniso_U_23
Fe1 0.0204(5) 0.0225(5) 0.0263(5) -0.0009(4) 0.0088(4) -0.0008(4)
O1 0.032(2) 0.0135(18) 0.0101(18) 0.0007(16) 0.0050(16) 0.0002(15)
O2 0.036(2) 0.0130(18) 0.0117(19) 0.0008(16) 0.0048(17) -0.0035(15)
B1 0.028(4) 0.019(3) 0.010(3) 0.001(3) 0.005(3) 0.001(2)
B2 0.032(4) 0.016(3) 0.012(3) 0.004(3) 0.007(3) -0.002(3)
C1 0.017(3) 0.033(4) 0.070(5) -0.003(3) -0.001(3) 0.010(4)
C2 0.022(3) 0.050(4) 0.032(3) 0.009(3) 0.013(3) 0.006(3)
C3 0.026(3) 0.033(3) 0.031(4) -0.003(3) 0.004(3) -0.006(3)
C4 0.017(3) 0.052(4) 0.032(4) -0.009(3) 0.006(3) -0.005(3)
C5 0.017(3) 0.047(4) 0.052(5) 0.002(3) 0.002(3) -0.021(4)
C6 0.043(5) 0.043(5) 0.145(10) 0.005(4) -0.011(5) 0.047(6)
C7 0.047(5) 0.121(8) 0.031(4) 0.008(5) 0.012(3) 0.010(5)
C8 0.056(5) 0.038(4) 0.069(6) -0.008(4) -0.003(4) -0.024(4)
C9 0.044(5) 0.102(7) 0.040(5) -0.034(5) 0.009(4) 0.003(5)
C10 0.024(4) 0.106(7) 0.102(8) 0.012(4) 0.001(4) -0.078(7)
C11 0.019(3) 0.031(3) 0.032(4) 0.008(2) 0.003(3) 0.000(3)
C12 0.024(3) 0.027(3) 0.028(3) 0.003(3) 0.003(3) 0.003(3)
C13 0.023(3) 0.036(4) 0.026(3) 0.000(3) 0.007(3) -0.005(3)
C14 0.023(3) 0.029(3) 0.036(4) 0.000(3) 0.005(3) 0.001(3)
C15 0.024(3) 0.029(3) 0.042(4) -0.001(3) 0.008(3) 0.007(3)
C16 0.030(4) 0.051(4) 0.034(4) 0.009(3) 0.012(3) -0.002(3)
C17 0.055(5) 0.029(4) 0.040(4) 0.001(3) 0.012(3) 0.005(3)
C18 0.045(4) 0.047(4) 0.028(4) 0.000(3) 0.012(3) 0.003(3)
C19 0.035(4) 0.034(4) 0.048(5) -0.004(3) 0.001(3) -0.014(3)
C20 0.026(4) 0.042(4) 0.044(4) -0.007(3) 0.005(3) 0.014(3)
C41 0.018(3) 0.019(3) 0.013(3) -0.001(2) 0.003(2) 0.000(2)
C42 0.022(3) 0.019(3) 0.019(3) -0.001(2) 0.002(2) -0.004(2)
C43 0.030(3) 0.023(3) 0.019(3) 0.002(2) -0.001(3) -0.003(2)
C44 0.031(3) 0.025(3) 0.020(3) 0.004(3) 0.006(3) -0.007(3)
C45 0.031(3) 0.023(3) 0.025(3) 0.007(2) 0.005(3) -0.011(3)
C46 0.028(3) 0.015(3) 0.029(3) 0.004(2) 0.003(3) -0.001(2)
C47 0.024(3) 0.017(3) 0.015(3) 0.001(2) -0.004(2) 0.000(2)
C48 0.019(3) 0.017(3) 0.016(3) 0.001(2) -0.003(2) 0.000(2)
C49 0.033(3) 0.013(3) 0.027(3) 0.002(2) 0.000(3) 0.004(2)
C50 0.036(3) 0.013(3) 0.028(3) -0.002(2) 0.002(3) 0.009(2)
C51 0.025(3) 0.022(3) 0.022(3) 0.002(2) 0.007(2) 0.007(2)
C52 0.027(3) 0.020(3) 0.013(3) -0.001(2) 0.002(2) 0.001(2)
C53 0.018(3) 0.017(3) 0.018(3) 0.003(2) 0.000(2) 0.000(2)
C54 0.021(3) 0.016(3) 0.014(3) 0.000(2) -0.001(2) -0.001(2)
C61 0.031(3) 0.018(3) 0.013(3) 0.001(2) 0.010(2) 0.004(2)
C62 0.032(3) 0.017(3) 0.017(3) -0.003(2) 0.008(3) 0.000(2)
F62 0.040(2) 0.0261(18) 0.0217(18) 0.0032(15) 0.0034(16) 0.0042(14)
C63 0.044(4) 0.024(3) 0.026(3) 0.012(3) 0.017(3) 0.012(3)
F63 0.052(2) 0.0279(19) 0.038(2) 0.0167(17) 0.0015(19) 0.0066(17)
C64 0.050(4) 0.010(3) 0.028(4) 0.003(3) 0.022(3) 0.000(2)
F64 0.066(3) 0.0132(17) 0.051(3) 0.0020(16) 0.027(2) 0.0003(16)
C65 0.043(4) 0.019(3) 0.023(3) -0.010(3) 0.019(3) -0.006(3)
F65 0.046(2) 0.0261(18) 0.034(2) -0.0125(16) 0.0162(17) -0.0091(16)
C66 0.031(3) 0.022(3) 0.017(3) 0.000(3) 0.011(3) 0.003(2)
F66 0.0310(19) 0.0275(17) 0.0273(19) 0.0004(14) 0.0043(15) -0.0041(15)
C71 0.034(4) 0.014(3) 0.019(3) 0.003(2) 0.008(3) -0.005(2)
C72 0.031(3) 0.026(3) 0.022(3) 0.002(3) 0.010(3) -0.003(3)
F72 0.046(2) 0.033(2) 0.0158(17) 0.0024(16) 0.0091(15) 0.0046(15)
C73 0.057(4) 0.027(3) 0.027(3) -0.001(3) 0.025(3) -0.001(3)
F73 0.078(3) 0.044(2) 0.026(2) -0.003(2) 0.031(2) 0.0092(17)
C74 0.049(4) 0.037(4) 0.037(4) 0.000(3) 0.032(3) -0.003(3)
F74 0.061(3) 0.063(3) 0.068(3) -0.001(2) 0.051(2) 0.000(2)
C75 0.030(4) 0.033(4) 0.048(4) 0.004(3) 0.014(3) -0.010(3)
F75 0.032(2) 0.051(2) 0.070(3) 0.0081(19) 0.019(2) -0.001(2)
C76 0.044(4) 0.019(3) 0.022(3) 0.000(3) 0.013(3) -0.005(3)
F76 0.0327(19) 0.0337(19) 0.0275(19) 0.0066(15) 0.0076(15) 0.0013(16)
C81 0.036(3) 0.011(3) 0.015(3) 0.003(2) 0.007(2) 0.005(2)
C82 0.039(4) 0.021(3) 0.014(3) 0.003(3) 0.007(3) 0.001(2)
F82 0.046(2) 0.0282(18) 0.0187(18) 0.0000(15) 0.0127(16) -0.0070(14)
C83 0.052(4) 0.022(3) 0.016(3) -0.003(3) 0.005(3) -0.005(3)
F83 0.061(3) 0.038(2) 0.028(2) -0.0071(18) 0.0047(18) -0.0187(17)
C84 0.034(4) 0.030(3) 0.034(4) -0.011(3) -0.003(3) -0.004(3)
F84 0.056(3) 0.056(3) 0.054(3) -0.017(2) -0.001(2) -0.010(2)
C85 0.031(4) 0.030(3) 0.035(4) 0.002(3) 0.014(3) 0.001(3)
F85 0.041(2) 0.043(2) 0.044(2) -0.0087(17) 0.0153(18) -0.0023(18)
C86 0.030(3) 0.019(3) 0.018(3) -0.004(2) 0.002(3) 0.000(2)
F86 0.0376(19) 0.0303(18) 0.0182(17) -0.0011(15) 0.0118(15) -0.0016(14)
C91 0.027(3) 0.019(3) 0.017(3) 0.000(2) 0.014(2) -0.004(2)
C92 0.043(4) 0.016(3) 0.018(3) 0.004(3) 0.016(3) 0.000(2)
F92 0.046(2) 0.0221(17) 0.0236(19) 0.0038(15) 0.0075(17) 0.0027(14)
C93 0.048(4) 0.016(3) 0.022(3) 0.006(3) 0.021(3) 0.000(3)
F93 0.056(2) 0.0196(17) 0.034(2) 0.0149(16) 0.0192(18) 0.0096(15)
C94 0.050(4) 0.009(3) 0.034(4) 0.002(3) 0.031(3) 0.002(3)
F94 0.060(2) 0.0108(16) 0.048(2) -0.0002(15) 0.028(2) -0.0006(15)
C95 0.037(4) 0.019(3) 0.024(3) -0.008(3) 0.018(3) -0.009(3)
F95 0.049(2) 0.0212(18) 0.046(2) -0.0099(16) 0.0123(19) -0.0127(17)
C96 0.038(4) 0.017(3) 0.022(3) 0.003(3) 0.016(3) 0.001(2)
F96 0.0371(19) 0.0201(16) 0.0249(18) -0.0023(14) 0.0057(15) -0.0039(14)
C101 0.033(3) 0.010(2) 0.022(3) 0.003(2) 0.008(3) 0.005(2)
C102 0.033(3) 0.018(3) 0.021(3) -0.003(2) 0.011(3) 0.003(2)
F102 0.041(2) 0.0254(18) 0.0186(17) -0.0051(15) 0.0120(15) -0.0068(14)
C103 0.053(4) 0.016(3) 0.034(4) 0.002(3) 0.032(3) 0.003(3)
F103 0.071(3) 0.032(2) 0.040(2) 0.0062(19) 0.041(2) -0.0023(18)
C104 0.033(4) 0.022(3) 0.063(5) 0.006(3) 0.029(4) 0.007(3)
F104 0.044(2) 0.040(2) 0.100(4) 0.0085(18) 0.043(3) 0.004(2)
C105 0.023(3) 0.023(3) 0.058(5) 0.003(3) 0.004(3) 0.003(3)
F105 0.029(2) 0.036(2) 0.086(3) 0.0033(17) 0.000(2) 0.001(2)
C106 0.031(3) 0.016(3) 0.030(3) 0.004(2) 0.004(3) 0.008(3)
F106 0.037(2) 0.031(2) 0.029(2) -0.0002(16) -0.0053(16) -0.0029(16)
C111 0.027(3) 0.016(3) 0.011(3) -0.001(2) 0.005(2) 0.001(2)
C112 0.032(3) 0.018(3) 0.018(3) -0.001(2) 0.015(3) 0.000(2)
F112 0.0358(19) 0.0287(18) 0.0239(18) -0.0034(15) 0.0182(15) 0.0031(14)
C113 0.023(3) 0.020(3) 0.032(3) -0.002(2) 0.009(3) -0.007(3)
F113 0.0277(19) 0.037(2) 0.042(2) 0.0013(16) 0.0151(17) -0.0089(17)
C114 0.028(3) 0.020(3) 0.029(3) 0.009(2) -0.005(3) -0.003(3)
F114 0.035(2) 0.032(2) 0.045(2) 0.0115(16) -0.0008(17) 0.0010(17)
C115 0.043(4) 0.013(3) 0.016(3) 0.002(2) 0.006(3) 0.003(2)
F115 0.048(2) 0.0247(18) 0.0262(19) 0.0040(16) 0.0051(16) 0.0119(15)
C116 0.030(3) 0.014(3) 0.015(3) 0.000(2) 0.008(2) -0.002(2)
F116 0.0313(18) 0.0233(16) 0.0189(16) -0.0002(14) 0.0128(14) 0.0045(15)
C121 0.066(11) 0.057(11) 0.064(11) 0.003(7) 0.015(8) 0.003(8)
Cl1 0.105(7) 0.030(3) 0.064(4) -0.015(3) 0.031(5) 0.010(3)
Cl2 0.039(4) 0.059(4) 0.042(4) -0.015(2) 0.027(2) -0.019(2)
C122 0.014(7) 0.017(7) 0.031(8) -0.004(5) 0.007(6) 0.005(6)
Cl1A 0.113(11) 0.078(7) 0.077(8) -0.050(6) 0.072(8) -0.026(6)
Cl2A 0.155(16) 0.135(14) 0.151(16) -0.025(10) 0.027(10) -0.011(10)

loop_
_atom_type_symbol
_atom_type_description
_atom_type_scat_dispersion_real
_atom_type_scat_dispersion_imag
_atom_type_scat_source
C C 0.0181 0.0091 'International Tables Vol C Tables 4.2.6.8 and 6.1.1.4'
H H 0.0000 0.0000 'International Tables Vol C Tables 4.2.6.8 and 6.1.1.4'
B B 0.0090 0.0039 'International Tables Vol C Tables 4.2.6.8 and 6.1.1.4'
O O 0.0492 0.0322 'International Tables Vol C Tables 4.2.6.8 and 6.1.1.4'
F F 0.0727 0.0534 'International Tables Vol C Tables 4.2.6.8 and 6.1.1.4'
Fe Fe -1.1336 3.1974 'International Tables Vol C Tables 4.2.6.8 and 6.1.1.4'
Cl Cl 0.3639 0.7018 'International Tables Vol C Tables 4.2.6.8 and 6.1.1.4'

loop_
_geom_angle_atom_site_label_1
_geom_angle_atom_site_label_2
_geom_angle_atom_site_label_3
_geom_angle
C1 Fe1 C15 109.6(3)
C1 Fe1 C13 146.9(3)
C15 Fe1 C13 66.8(2)
C1 Fe1 C5 39.9(3)
C15 Fe1 C5 132.5(3)
C13 Fe1 C5 116.6(3)
C1 Fe1 C14 115.2(3)
C15 Fe1 C14 39.8(2)
C13 Fe1 C14 40.2(2)
C5 Fe1 C14 109.6(2)
C1 Fe1 C11 133.2(3)
C15 Fe1 C11 40.3(2)
C13 Fe1 C11 66.7(2)
C5 Fe1 C11 171.5(3)
C14 Fe1 C11 67.4(2)
C1 Fe1 C12 172.1(3)
C15 Fe1 C12 66.9(2)
C13 Fe1 C12 39.5(2)
C5 Fe1 C12 147.6(3)
C14 Fe1 C12 67.1(2)
C11 Fe1 C12 39.7(2)
C1 Fe1 C3 66.7(2)
C15 Fe1 C3 148.7(3)
C13 Fe1 C3 133.9(2)
C5 Fe1 C3 65.9(2)
C14 Fe1 C3 171.4(2)
C11 Fe1 C3 118.1(2)
C12 Fe1 C3 112.2(2)
C1 Fe1 C2 40.2(3)
C15 Fe1 C2 117.3(2)
C13 Fe1 C2 171.8(3)
C5 Fe1 C2 66.6(3)
C14 Fe1 C2 147.3(3)
C11 Fe1 C2 111.3(2)
C12 Fe1 C2 134.1(2)
C3 Fe1 C2 39.2(3)
C1 Fe1 C4 66.6(3)
C15 Fe1 C4 170.2(3)
C13 Fe1 C4 110.9(2)
C5 Fe1 C4 39.0(3)
C14 Fe1 C4 132.4(3)
C11 Fe1 C4 148.7(3)
C12 Fe1 C4 117.9(2)
C3 Fe1 C4 39.5(2)
C2 Fe1 C4 66.3(2)
C41 O1 B1 131.9(4)
C54 O2 B2 134.6(4)
O1 B1 C81 106.4(4)
O1 B1 C61 105.9(4)
C81 B1 C61 113.2(5)
O1 B1 C71 111.5(5)
C81 B1 C71 116.6(5)
C61 B1 C71 102.8(4)
O2 B2 C91 105.8(4)
O2 B2 C101 112.8(5)
C91 B2 C101 103.2(4)
O2 B2 C111 106.0(4)
C91 B2 C111 111.5(5)
C101 B2 C111 117.1(5)
C5 C1 C2 107.1(5)
C5 C1 C6 128.1(8)
C2 C1 C6 124.8(8)
C5 C1 Fe1 70.5(4)
C2 C1 Fe1 70.7(4)
C6 C1 Fe1 126.6(5)
C3 C2 C1 107.6(5)
C3 C2 C7 125.9(7)
C1 C2 C7 126.4(7)
C3 C2 Fe1 70.4(4)
C1 C2 Fe1 69.1(4)
C7 C2 Fe1 127.5(4)
C2 C3 C4 108.7(6)
C2 C3 C8 126.3(6)
C4 C3 C8 125.0(6)
C2 C3 Fe1 70.4(4)
C4 C3 Fe1 70.5(4)
C8 C3 Fe1 127.4(5)
C5 C4 C3 107.7(6)
C5 C4 C9 124.8(7)
C3 C4 C9 127.5(7)
C5 C4 Fe1 69.8(4)
C3 C4 Fe1 70.0(3)
C9 C4 Fe1 126.8(5)
C4 C5 C1 109.0(6)
C4 C5 C10 126.2(8)
C1 C5 C10 124.7(8)
C4 C5 Fe1 71.1(4)
C1 C5 Fe1 69.6(4)
C10 C5 Fe1 127.9(5)
C1 C6 H6A 109.5
C1 C6 H6B 109.5
H6A C6 H6B 109.5
C1 C6 H6C 109.5
H6A C6 H6C 109.5
H6B C6 H6C 109.5
C2 C7 H7A 109.5
C2 C7 H7B 109.5
H7A C7 H7B 109.5
C2 C7 H7C 109.5
H7A C7 H7C 109.5
H7B C7 H7C 109.5
C3 C8 H8A 109.5
C3 C8 H8B 109.5
H8A C8 H8B 109.5
C3 C8 H8C 109.5
H8A C8 H8C 109.5
H8B C8 H8C 109.5
C4 C9 H9A 109.5
C4 C9 H9B 109.5
H9A C9 H9B 109.5
C4 C9 H9C 109.5
H9A C9 H9C 109.5
H9B C9 H9C 109.5
C5 C10 H10A 109.5
C5 C10 H10B 109.5
H10A C10 H10B 109.5
C5 C10 H10C 109.5
H10A C10 H10C 109.5
H10B C10 H10C 109.5
C12 C11 C15 107.3(5)
C12 C11 C16 126.4(6)
C15 C11 C16 126.3(6)
C12 C11 Fe1 70.2(3)
C15 C11 Fe1 69.4(3)
C16 C11 Fe1 127.3(4)
C13 C12 C11 108.4(5)
C13 C12 C17 126.5(6)
C11 C12 C17 125.1(5)
C13 C12 Fe1 70.0(3)
C11 C12 Fe1 70.1(3)
C17 C12 Fe1 127.1(5)
C12 C13 C14 108.6(5)
C12 C13 C18 126.6(6)
C14 C13 C18 124.8(5)
C12 C13 Fe1 70.5(4)
C14 C13 Fe1 70.0(4)
C18 C13 Fe1 128.0(4)
C15 C14 C13 107.0(5)
C15 C14 C19 126.6(6)
C13 C14 C19 126.4(6)
C15 C14 Fe1 69.7(4)
C13 C14 Fe1 69.8(3)
C19 C14 Fe1 127.0(4)
C14 C15 C11 108.8(5)
C14 C15 C20 126.8(6)
C11 C15 C20 124.4(6)
C14 C15 Fe1 70.5(3)
C11 C15 Fe1 70.4(3)
C20 C15 Fe1 127.4(5)
C11 C16 H16A 109.5
C11 C16 H16B 109.5
H16A C16 H16B 109.5
C11 C16 H16C 109.5
H16A C16 H16C 109.5
H16B C16 H16C 109.5
C12 C17 H17A 109.5
C12 C17 H17B 109.5
H17A C17 H17B 109.5
C12 C17 H17C 109.5
H17A C17 H17C 109.5
H17B C17 H17C 109.5
C13 C18 H18A 109.5
C13 C18 H18B 109.5
H18A C18 H18B 109.5
C13 C18 H18C 109.5
H18A C18 H18C 109.5
H18B C18 H18C 109.5
C14 C19 H19A 109.5
C14 C19 H19B 109.5
H19A C19 H19B 109.5
C14 C19 H19C 109.5
H19A C19 H19C 109.5
H19B C19 H19C 109.5
C15 C20 H20A 109.5
C15 C20 H20B 109.5
H20A C20 H20B 109.5
C15 C20 H20C 109.5
H20A C20 H20C 109.5
H20B C20 H20C 109.5
O1 C41 C42 125.5(4)
O1 C41 C54 114.9(4)
C42 C41 C54 119.4(5)
C43 C42 C47 117.9(5)
C43 C42 C41 121.8(5)
C47 C42 C41 120.3(5)
C44 C43 C42 122.1(5)
C44 C43 H43 118.9
C42 C43 H43 118.9
C45 C44 C43 119.2(5)
C45 C44 H44 120.4
C43 C44 H44 120.4
C44 C45 C46 120.5(5)
C44 C45 H45 119.7
C46 C45 H45 119.7
C45 C46 C47 121.6(5)
C45 C46 H46 119.2
C47 C46 H46 119.2
C46 C47 C42 118.6(5)
C46 C47 C48 121.8(5)
C42 C47 C48 119.6(5)
C49 C48 C53 118.2(5)
C49 C48 C47 121.2(5)
C53 C48 C47 120.6(5)
C50 C49 C48 121.5(5)
C50 C49 H49 119.2
C48 C49 H49 119.2
C49 C50 C51 120.2(5)
C49 C50 H50 119.9
C51 C50 H50 119.9
C52 C51 C50 119.1(5)
C52 C51 H51 120.5
C50 C51 H51 120.5
C51 C52 C53 122.2(5)
C51 C52 H52 118.9
C53 C52 H52 118.9
C52 C53 C48 118.8(5)
C52 C53 C54 121.9(5)
C48 C53 C54 119.1(5)
O2 C54 C53 125.7(5)
O2 C54 C41 114.2(4)
C53 C54 C41 120.0(4)
C62 C61 C66 113.3(5)
C62 C61 B1 126.0(5)
C66 C61 B1 120.2(5)
F62 C62 C61 120.9(5)
F62 C62 C63 114.4(5)
C61 C62 C63 124.7(6)
F63 C63 C64 120.8(5)
F63 C63 C62 120.4(6)
C64 C63 C62 118.8(6)
F64 C64 C63 119.8(6)
F64 C64 C65 120.6(6)
C63 C64 C65 119.6(5)
F65 C65 C64 119.2(5)
F65 C65 C66 121.1(6)
C64 C65 C66 119.7(6)
F66 C66 C65 116.3(5)
F66 C66 C61 119.7(5)
C65 C66 C61 123.9(6)
C76 C71 C72 114.1(5)
C76 C71 B1 126.4(5)
C72 C71 B1 119.4(5)
F72 C72 C73 116.3(5)
F72 C72 C71 118.8(5)
C73 C72 C71 124.9(6)
F73 C73 C74 120.3(5)
F73 C73 C72 121.4(6)
C74 C73 C72 118.3(6)
F74 C74 C73 120.2(6)
F74 C74 C75 119.8(7)
C73 C74 C75 120.0(6)
F75 C75 C74 120.1(6)
F75 C75 C76 120.7(6)
C74 C75 C76 119.2(6)
F76 C76 C71 121.2(5)
F76 C76 C75 115.5(6)
C71 C76 C75 123.3(6)
C82 C81 C86 113.9(5)
C82 C81 B1 128.5(5)
C86 C81 B1 117.6(5)
F82 C82 C83 114.8(5)
F82 C82 C81 121.0(5)
C83 C82 C81 124.2(6)
F83 C83 C84 119.7(6)
F83 C83 C82 121.1(6)
C84 C83 C82 119.1(5)
F84 C84 C83 119.9(6)
F84 C84 C85 120.0(6)
C83 C84 C85 120.1(6)
F85 C85 C84 120.0(6)
F85 C85 C86 122.1(5)
C84 C85 C86 117.9(5)
F86 C86 C81 120.1(5)
F86 C86 C85 115.0(5)
C81 C86 C85 124.8(5)
C96 C91 C92 113.1(5)
C96 C91 B2 127.7(5)
C92 C91 B2 118.7(5)
F92 C92 C93 115.5(5)
F92 C92 C91 119.7(5)
C93 C92 C91 124.7(6)
F93 C93 C92 122.0(6)
F93 C93 C94 119.2(5)
C92 C93 C94 118.7(6)
F94 C94 C95 121.2(6)
F94 C94 C93 119.9(6)
C95 C94 C93 118.9(5)
C94 C95 F95 119.7(5)
C94 C95 C96 120.3(6)
F95 C95 C96 119.9(6)
F96 C96 C95 115.1(6)
F96 C96 C91 120.7(5)
C95 C96 C91 124.2(6)
C102 C101 C106 114.2(5)
C102 C101 B2 119.2(5)
C106 C101 B2 126.1(5)
F102 C102 C103 117.1(5)
F102 C102 C101 118.6(5)
C103 C102 C101 124.3(6)
F103 C103 C102 120.9(6)
F103 C103 C104 119.6(5)
C102 C103 C104 119.4(6)
F104 C104 C105 121.5(7)
F104 C104 C103 119.7(6)
C105 C104 C103 118.8(6)
F105 C105 C104 119.3(6)
F105 C105 C106 120.6(6)
C104 C105 C106 120.1(6)
F106 C106 C101 121.6(5)
F106 C106 C105 115.3(5)
C101 C106 C105 123.1(6)
C116 C111 C112 114.1(5)
C116 C111 B2 127.6(5)
C112 C111 B2 118.3(5)
F112 C112 C113 115.8(5)
F112 C112 C111 119.8(5)
C113 C112 C111 124.3(5)
F113 C113 C114 119.4(5)
F113 C113 C112 121.3(5)
C114 C113 C112 119.3(5)
F114 C114 C115 120.6(5)
F114 C114 C113 120.8(5)
C115 C114 C113 118.6(5)
F115 C115 C114 120.0(5)
F115 C115 C116 120.0(5)
C114 C115 C116 120.0(5)
F116 C116 C111 120.9(5)
F116 C116 C115 115.5(5)
C111 C116 C115 123.6(5)
Cl1 C121 Cl2 110.9(13)
Cl1 C121 H10D 109.5
Cl2 C121 H10D 109.5
Cl1 C121 H10E 109.5
Cl2 C121 H10E 109.5
H10D C121 H10E 108.1
Cl2A C122 Cl1A 111.8(13)
Cl2A C122 H11A 109.2
Cl1A C122 H11A 109.2
Cl2A C122 H11B 109.2
Cl1A C122 H11B 109.2
H11A C122 H11B 107.9

loop_
_geom_bond_atom_site_label_1
_geom_bond_atom_site_label_2
_geom_bond_distance
Fe1 C1 2.080(7)
Fe1 C15 2.083(6)
Fe1 C13 2.091(6)
Fe1 C5 2.091(6)
Fe1 C14 2.094(6)
Fe1 C11 2.096(6)
Fe1 C12 2.098(6)
Fe1 C3 2.101(6)
Fe1 C2 2.101(6)
Fe1 C4 2.108(6)
O1 C41 1.308(6)
O1 B1 1.525(7)
O2 C54 1.295(6)
O2 B2 1.523(7)
B1 C81 1.642(9)
B1 C61 1.647(8)
B1 C71 1.654(8)
B2 C91 1.648(8)
B2 C101 1.649(8)
B2 C111 1.660(8)
C1 C5 1.423(10)
C1 C2 1.437(10)
C1 C6 1.502(10)
C2 C3 1.409(9)
C2 C7 1.508(9)
C3 C4 1.423(9)
C3 C8 1.506(9)
C4 C5 1.403(9)
C4 C9 1.500(10)
C5 C10 1.516(10)
C6 H6A 0.98
C6 H6B 0.98
C6 H6C 0.98
C7 H7A 0.98
C7 H7B 0.98
C7 H7C 0.98
C8 H8A 0.98
C8 H8B 0.98
C8 H8C 0.98
C9 H9A 0.98
C9 H9B 0.98
C9 H9C 0.98
C10 H10A 0.98
C10 H10B 0.98
C10 H10C 0.98
C11 C12 1.424(8)
C11 C15 1.438(8)
C11 C16 1.501(8)
C12 C13 1.414(8)
C12 C17 1.496(8)
C13 C14 1.440(9)
C13 C18 1.502(8)
C14 C15 1.421(9)
C14 C19 1.494(9)
C15 C20 1.507(8)
C16 H16A 0.98
C16 H16B 0.98
C16 H16C 0.98
C17 H17A 0.98
C17 H17B 0.98
C17 H17C 0.98
C18 H18A 0.98
C18 H18B 0.98
C18 H18C 0.98
C19 H19A 0.98
C19 H19B 0.98
C19 H19C 0.98
C20 H20A 0.98
C20 H20B 0.98
C20 H20C 0.98
C41 C42 1.437(7)
C41 C54 1.458(7)
C42 C43 1.406(8)
C42 C47 1.423(8)
C43 C44 1.383(8)
C43 H43 0.95
C44 C45 1.376(8)
C44 H44 0.95
C45 C46 1.378(8)
C45 H45 0.95
C46 C47 1.396(7)
C46 H46 0.95
C47 C48 1.461(7)
C48 C49 1.405(7)
C48 C53 1.426(7)
C49 C50 1.383(8)
C49 H49 0.95
C50 C51 1.391(8)
C50 H50 0.95
C51 C52 1.384(8)
C51 H51 0.95
C52 C53 1.393(7)
C52 H52 0.95
C53 C54 1.442(7)
C61 C62 1.381(8)
C61 C66 1.383(8)
C62 F62 1.374(7)
C62 C63 1.387(8)
C63 F63 1.345(7)
C63 C64 1.357(9)
C64 F64 1.353(6)
C64 C65 1.369(9)
C65 F65 1.353(7)
C65 C66 1.378(8)
C66 F66 1.356(7)
C71 C76 1.379(8)
C71 C72 1.381(8)
C72 F72 1.357(7)
C72 C73 1.377(8)
C73 F73 1.342(7)
C73 C74 1.369(10)
C74 F74 1.353(7)
C74 C75 1.376(10)
C75 F75 1.352(7)
C75 C76 1.387(8)
C76 F76 1.353(7)
C81 C82 1.380(8)
C81 C86 1.382(8)
C82 F82 1.356(6)
C82 C83 1.375(8)
C83 F83 1.338(7)
C83 C84 1.374(9)
C84 F84 1.346(7)
C84 C85 1.379(9)
C85 F85 1.326(7)
C85 C86 1.386(8)
C86 F86 1.355(6)
C91 C96 1.383(8)
C91 C92 1.392(8)
C92 F92 1.354(7)
C92 C93 1.385(8)
C93 F93 1.341(7)
C93 C94 1.386(9)
C94 F94 1.340(6)
C94 C95 1.358(9)
C95 F95 1.364(7)
C95 C96 1.383(8)
C96 F96 1.363(7)
C101 C102 1.383(8)
C101 C106 1.385(8)
C102 F102 1.353(7)
C102 C103 1.368(8)
C103 F103 1.349(7)
C103 C104 1.383(10)
C104 F104 1.340(7)
C104 C105 1.365(10)
C105 F105 1.343(7)
C105 C106 1.388(8)
C106 F106 1.351(7)
C111 C116 1.379(7)
C111 C112 1.382(8)
C112 F112 1.350(6)
C112 C113 1.381(8)
C113 F113 1.347(6)
C113 C114 1.376(8)
C114 F114 1.342(7)
C114 C115 1.375(8)
C115 F115 1.352(6)
C115 C116 1.383(8)
C116 F116 1.358(6)
C121 Cl1 1.772(17)
C121 Cl2 1.778(17)
C121 H10D 0.99
C121 H10E 0.99
C122 Cl2A 1.756(16)
C122 Cl1A 1.766(17)
C122 H11A 0.99
C122 H11B 0.99

loop_
_geom_torsion_atom_site_label_1
_geom_torsion_atom_site_label_2
_geom_torsion_atom_site_label_3
_geom_torsion_atom_site_label_4
_geom_torsion
C41 O1 B1 C81 -27.1(7)
C41 O1 B1 C61 -147.8(5)
C41 O1 B1 C71 101.0(6)
C54 O2 B2 C91 -150.2(5)
C54 O2 B2 C101 97.6(7)
C54 O2 B2 C111 -31.7(8)
C5 C1 C2 C3 1.3(7)
C6 C1 C2 C3 178.1(7)
Fe1 C1 C2 C3 -60.1(4)
C5 C1 C2 C7 -176.6(6)
C6 C1 C2 C7 0.2(11)
Fe1 C1 C2 C7 121.9(7)
C5 C1 C2 Fe1 61.4(5)
C6 C1 C2 Fe1 -121.8(7)
C1 C2 C3 C4 -1.1(7)
C7 C2 C3 C4 176.9(6)
Fe1 C2 C3 C4 -60.4(4)
C1 C2 C3 C8 -178.1(7)
C7 C2 C3 C8 -0.2(11)
Fe1 C2 C3 C8 122.5(7)
C1 C2 C3 Fe1 59.3(4)
C7 C2 C3 Fe1 -122.7(6)
C2 C3 C4 C5 0.4(8)
C8 C3 C4 C5 177.5(6)
Fe1 C3 C4 C5 -59.9(5)
C2 C3 C4 C9 -178.1(6)
C8 C3 C4 C9 -1.0(11)
Fe1 C3 C4 C9 121.5(7)
C2 C3 C4 Fe1 60.3(4)
C8 C3 C4 Fe1 -122.6(7)
C3 C4 C5 C1 0.5(8)
C9 C4 C5 C1 179.0(6)
Fe1 C4 C5 C1 -59.6(5)
C3 C4 C5 C10 -176.4(6)
C9 C4 C5 C10 2.2(12)
Fe1 C4 C5 C10 123.6(7)
C3 C4 C5 Fe1 60.0(5)
C9 C4 C5 Fe1 -121.4(7)
C2 C1 C5 C4 -1.1(8)
C6 C1 C5 C4 -177.8(7)
Fe1 C1 C5 C4 60.5(5)
C2 C1 C5 C10 175.8(6)
C6 C1 C5 C10 -0.9(11)
Fe1 C1 C5 C10 -122.6(7)
C2 C1 C5 Fe1 -61.6(4)
C6 C1 C5 Fe1 121.8(7)
C15 C11 C12 C13 0.0(7)
C16 C11 C12 C13 -178.0(6)
Fe1 C11 C12 C13 59.7(4)
C15 C11 C12 C17 178.3(6)
C16 C11 C12 C17 0.3(10)
Fe1 C11 C12 C17 -121.9(6)
C15 C11 C12 Fe1 -59.7(4)
C16 C11 C12 Fe1 122.3(6)
C11 C12 C13 C14 0.1(7)
C17 C12 C13 C14 -178.2(6)
Fe1 C12 C13 C14 59.9(4)
C11 C12 C13 C18 176.8(6)
C17 C12 C13 C18 -1.5(10)
Fe1 C12 C13 C18 -123.4(6)
C11 C12 C13 Fe1 -59.8(4)
C17 C12 C13 Fe1 121.9(6)
C12 C13 C14 C15 -0.2(7)
C18 C13 C14 C15 -177.0(6)
Fe1 C13 C14 C15 60.1(4)
C12 C13 C14 C19 178.1(6)
C18 C13 C14 C19 1.3(10)
Fe1 C13 C14 C19 -121.7(6)
C12 C13 C14 Fe1 -60.2(4)
C18 C13 C14 Fe1 123.0(6)
C13 C14 C15 C11 0.2(7)
C19 C14 C15 C11 -178.1(6)
Fe1 C14 C15 C11 60.3(5)
C13 C14 C15 C20 177.3(6)
C19 C14 C15 C20 -1.0(11)
Fe1 C14 C15 C20 -122.6(7)
C13 C14 C15 Fe1 -60.1(4)
C19 C14 C15 Fe1 121.6(7)
C12 C11 C15 C14 -0.1(7)
C16 C11 C15 C14 177.9(6)
Fe1 C11 C15 C14 -60.4(5)
C12 C11 C15 C20 -177.3(6)
C16 C11 C15 C20 0.7(10)
Fe1 C11 C15 C20 122.4(6)
C12 C11 C15 Fe1 60.3(4)
C16 C11 C15 Fe1 -121.8(6)
B1 O1 C41 C42 -44.1(8)
B1 O1 C41 C54 140.8(5)
O1 C41 C42 C43 -1.7(9)
C54 C41 C42 C43 173.2(5)
O1 C41 C42 C47 -179.5(5)
C54 C41 C42 C47 -4.6(8)
C47 C42 C43 C44 1.7(8)
C41 C42 C43 C44 -176.1(5)
C42 C43 C44 C45 0.0(9)
C43 C44 C45 C46 -0.3(9)
C44 C45 C46 C47 -1.2(9)
C45 C46 C47 C42 2.9(8)
C45 C46 C47 C48 -177.7(5)
C43 C42 C47 C46 -3.1(8)
C41 C42 C47 C46 174.7(5)
C43 C42 C47 C48 177.5(5)
C41 C42 C47 C48 -4.7(8)
C46 C47 C48 C49 11.0(8)
C42 C47 C48 C49 -169.7(5)
C46 C47 C48 C53 -170.9(5)
C42 C47 C48 C53 8.5(8)
C53 C48 C49 C50 0.2(8)
C47 C48 C49 C50 178.5(5)
C48 C49 C50 C51 -0.2(9)
C49 C50 C51 C52 -0.3(9)
C50 C51 C52 C53 0.9(9)
C51 C52 C53 C48 -0.8(8)
C51 C52 C53 C54 -175.9(5)
C49 C48 C53 C52 0.3(8)
C47 C48 C53 C52 -178.0(5)
C49 C48 C53 C54 175.4(5)
C47 C48 C53 C54 -2.8(8)
B2 O2 C54 C53 -34.4(9)
B2 O2 C54 C41 149.2(5)
C52 C53 C54 O2 -7.8(9)
C48 C53 C54 O2 177.2(5)
C52 C53 C54 C41 168.5(5)
C48 C53 C54 C41 -6.5(8)
O1 C41 C54 O2 2.4(7)
C42 C41 C54 O2 -173.0(5)
O1 C41 C54 C53 -174.3(5)
C42 C41 C54 C53 10.3(8)
O1 B1 C61 C62 135.8(5)
C81 B1 C61 C62 19.6(7)
C71 B1 C61 C62 -107.1(6)
O1 B1 C61 C66 -52.8(6)
C81 B1 C61 C66 -168.9(5)
C71 B1 C61 C66 64.4(6)
C66 C61 C62 F62 -180.0(5)
B1 C61 C62 F62 -8.0(8)
C66 C61 C62 C63 -0.6(8)
B1 C61 C62 C63 171.4(5)
F62 C62 C63 F63 0.9(7)
C61 C62 C63 F63 -178.5(5)
F62 C62 C63 C64 178.9(5)
C61 C62 C63 C64 -0.6(9)
F63 C63 C64 F64 -0.6(8)
C62 C63 C64 F64 -178.5(5)
F63 C63 C64 C65 178.8(5)
C62 C63 C64 C65 0.8(8)
F64 C64 C65 F65 1.5(8)
C63 C64 C65 F65 -177.9(5)
F64 C64 C65 C66 179.4(5)
C63 C64 C65 C66 0.1(8)
F65 C65 C66 F66 0.6(7)
C64 C65 C66 F66 -177.3(5)
F65 C65 C66 C61 176.6(5)
C64 C65 C66 C61 -1.4(8)
C62 C61 C66 F66 177.3(5)
B1 C61 C66 F66 4.8(7)
C62 C61 C66 C65 1.5(8)
B1 C61 C66 C65 -171.0(5)
O1 B1 C71 C76 3.2(8)
C81 B1 C71 C76 125.7(6)
C61 B1 C71 C76 -109.8(6)
O1 B1 C71 C72 179.1(5)
C81 B1 C71 C72 -58.5(7)
C61 B1 C71 C72 66.1(6)
C76 C71 C72 F72 176.8(5)
B1 C71 C72 F72 0.4(8)
C76 C71 C72 C73 -4.3(9)
B1 C71 C72 C73 179.4(6)
F72 C72 C73 F73 0.7(9)
C71 C72 C73 F73 -178.3(5)
F72 C72 C73 C74 180.0(5)
C71 C72 C73 C74 1.0(10)
F73 C73 C74 F74 0.0(10)
C72 C73 C74 F74 -179.3(6)
F73 C73 C74 C75 -178.5(6)
C72 C73 C74 C75 2.2(10)
F74 C74 C75 F75 0.4(9)
C73 C74 C75 F75 178.9(6)
F74 C74 C75 C76 179.7(5)
C73 C74 C75 C76 -1.8(10)
C72 C71 C76 F76 -177.5(5)
B1 C71 C76 F76 -1.4(8)
C72 C71 C76 C75 4.6(8)
B1 C71 C76 C75 -179.3(5)
F75 C75 C76 F76 -0.6(8)
C74 C75 C76 F76 -179.9(5)
F75 C75 C76 C71 177.5(5)
C74 C75 C76 C71 -1.8(9)
O1 B1 C81 C82 121.4(6)
C61 B1 C81 C82 -122.7(6)
C71 B1 C81 C82 -3.7(8)
O1 B1 C81 C86 -57.1(6)
C61 B1 C81 C86 58.8(6)
C71 B1 C81 C86 177.8(5)
C86 C81 C82 F82 178.5(5)
B1 C81 C82 F82 -0.1(9)
C86 C81 C82 C83 -2.2(8)
B1 C81 C82 C83 179.2(5)
F82 C82 C83 F83 -1.0(8)
C81 C82 C83 F83 179.6(5)
F82 C82 C83 C84 -179.1(5)
C81 C82 C83 C84 1.5(9)
F83 C83 C84 F84 0.4(9)
C82 C83 C84 F84 178.5(6)
F83 C83 C84 C85 -178.5(6)
C82 C83 C84 C85 -0.4(9)
F84 C84 C85 F85 1.8(10)
C83 C84 C85 F85 -179.3(6)
F84 C84 C85 C86 -178.8(5)
C83 C84 C85 C86 0.2(10)
C82 C81 C86 F86 179.8(5)
B1 C81 C86 F86 -1.5(7)
C82 C81 C86 C85 1.9(8)
B1 C81 C86 C85 -179.4(5)
F85 C85 C86 F86 0.5(8)
C84 C85 C86 F86 -178.9(5)
F85 C85 C86 C81 178.4(5)
C84 C85 C86 C81 -1.0(9)
O2 B2 C91 C96 133.6(5)
C101 B2 C91 C96 -107.6(6)
C111 B2 C91 C96 18.9(7)
O2 B2 C91 C92 -55.8(6)
C101 B2 C91 C92 62.9(6)
C111 B2 C91 C92 -170.6(4)
C96 C91 C92 F92 176.8(4)
B2 C91 C92 F92 4.9(7)
C96 C91 C92 C93 1.5(8)
B2 C91 C92 C93 -170.4(5)
F92 C92 C93 F93 0.3(7)
C91 C92 C93 F93 175.8(5)
F92 C92 C93 C94 -178.5(5)
C91 C92 C93 C94 -3.0(8)
F93 C93 C94 F94 0.9(8)
C92 C93 C94 F94 179.7(5)
F93 C93 C94 C95 -176.5(5)
C92 C93 C94 C95 2.4(8)
F94 C94 C95 F95 -0.1(8)
C93 C94 C95 F95 177.3(5)
F94 C94 C95 C96 -177.8(5)
C93 C94 C95 C96 -0.4(8)
C94 C95 C96 F96 176.9(5)
F95 C95 C96 F96 -0.7(7)
C94 C95 C96 C91 -1.1(9)
F95 C95 C96 C91 -178.8(5)
C92 C91 C96 F96 -177.3(4)
B2 C91 C96 F96 -6.4(8)
C92 C91 C96 C95 0.6(8)
B2 C91 C96 C95 171.6(5)
O2 B2 C101 C102 175.9(5)
C91 B2 C101 C102 62.2(6)
C111 B2 C101 C102 -60.7(7)
O2 B2 C101 C106 4.3(8)
C91 B2 C101 C106 -109.4(6)
C111 B2 C101 C106 127.7(6)
C106 C101 C102 F102 178.1(4)
B2 C101 C102 F102 5.5(8)
C106 C101 C102 C103 -2.6(8)
B2 C101 C102 C103 -175.2(5)
F102 C102 C103 F103 -1.2(8)
C101 C102 C103 F103 179.5(5)
F102 C102 C103 C104 -179.0(5)
C101 C102 C103 C104 1.7(9)
F103 C103 C104 F104 2.7(8)
C102 C103 C104 F104 -179.5(5)
F103 C103 C104 C105 -177.6(5)
C102 C103 C104 C105 0.2(9)
F104 C104 C105 F105 -0.6(9)
C103 C104 C105 F105 179.8(5)
F104 C104 C105 C106 178.8(5)
C103 C104 C105 C106 -0.9(9)
C102 C101 C106 F106 -179.6(5)
B2 C101 C106 F106 -7.6(8)
C102 C101 C106 C105 1.8(8)
B2 C101 C106 C105 173.8(5)
F105 C105 C106 F106 0.5(8)
C104 C105 C106 F106 -178.8(5)
F105 C105 C106 C101 179.2(5)
C104 C105 C106 C101 -0.1(9)
O2 B2 C111 C116 123.4(6)
C91 B2 C111 C116 -121.9(6)
C101 B2 C111 C116 -3.4(8)
O2 B2 C111 C112 -56.8(6)
C91 B2 C111 C112 57.9(6)
C101 B2 C111 C112 176.4(5)
C116 C111 C112 F112 -179.8(5)
B2 C111 C112 F112 0.4(8)
C116 C111 C112 C113 2.7(8)
B2 C111 C112 C113 -177.1(5)
F112 C112 C113 F113 -1.5(8)
C111 C112 C113 F113 176.1(5)
F112 C112 C113 C114 179.7(5)
C111 C112 C113 C114 -2.6(9)
F113 C113 C114 F114 2.4(8)
C112 C113 C114 F114 -178.8(5)
F113 C113 C114 C115 -177.6(5)
C112 C113 C114 C115 1.2(8)
F114 C114 C115 F115 0.9(8)
C113 C114 C115 F115 -179.1(5)
F114 C114 C115 C116 179.9(5)
C113 C114 C115 C116 -0.1(8)
C112 C111 C116 F116 177.6(5)
B2 C111 C116 F116 -2.6(8)
C112 C111 C116 C115 -1.5(8)
B2 C111 C116 C115 178.3(5)
F115 C115 C116 F116 0.1(7)
C114 C115 C116 F116 -178.9(5)
F115 C115 C116 C111 179.3(5)
C114 C115 C116 C111 0.3(9)
